data_7244150
loop_
_publ_author_name
'Rixson, Daniel'
'G\"unay Sezer, G\"une\,s'
'Alp, Emre'
'Mahon, Mary F.'
'Burrows, Andrew D.'

_publ_section_title
;
 Synthesis, structures and properties of metal--organic frameworks
 prepared using a semi-rigid tricarboxylate linker
;
_journal_issue 4
_journal_name_full CrystEngComm
_journal_page_first 863
_journal_page_last 876
_journal_paper_doi 10.1039/D1CE01284C
_journal_volume 24
_journal_year 2022
_chemical_absolute_configuration syn
_chemical_formula_moiety 'C46.75 H59.25 Cd6 N6.25 O36, 0.6(C3 H7 N O)'
_chemical_formula_sum 'C51.25 H105.75 Cd6 N7.75 O55.5'
_chemical_formula_weight 2393.08
_space_group_crystal_system monoclinic
_space_group_IT_number 4
_space_group_name_Hall 'P 2yb'
_space_group_name_H-M_alt 'P 1 21 1'
_atom_sites_solution_hydrogens mixed
_atom_sites_solution_primary dual
_audit_creation_date 2019-11-05
_audit_creation_method
;
Olex2 1.2
(compiled 2018.05.29 svn.r3508 for OlexSys, GUI svn.r5506)
;
_audit_update_record
;
2021-07-19 deposited with the CCDC.	2021-12-20 downloaded from the CCDC.
;
_cell_angle_alpha 90
_cell_angle_beta 90.9450(10)
_cell_angle_gamma 90
_cell_formula_units_Z 2
_cell_length_a 14.10810(10)
_cell_length_b 14.3068(2)
_cell_length_c 23.1617(3)
_cell_measurement_reflns_used 23833
_cell_measurement_temperature 220.00(10)
_cell_measurement_theta_max 72.9320
_cell_measurement_theta_min 3.6940
_cell_volume 4674.36(10)
_computing_cell_refinement 'CrysAlisPro 1.171.39.46 (Rigaku OD, 2018)'
_computing_data_collection 'CrysAlisPro 1.171.39.46 (Rigaku OD, 2018)'
_computing_data_reduction 'CrysAlisPro 1.171.39.46 (Rigaku OD, 2018)'
_computing_molecular_graphics 'Olex2 (Dolomanov et al., 2009)'
_computing_publication_material 'Olex2 (Dolomanov et al., 2009)'
_computing_structure_refinement 'ShelXL (Sheldrick, 2015)'
_computing_structure_solution 'ShelXT (Sheldrick, 2015)'
_diffrn_ambient_environment N~2~
_diffrn_ambient_temperature 220.00(10)
_diffrn_detector 'CCD plate'
_diffrn_detector_area_resol_mean 8.1150
_diffrn_detector_type EosS2
_diffrn_measured_fraction_theta_full 1.000
_diffrn_measured_fraction_theta_max 0.997
_diffrn_measurement_device 'four-circle diffractometer'
_diffrn_measurement_device_type 'SuperNova, Dual, Cu at home/near, EosS2'
_diffrn_measurement_method '\w scans'
_diffrn_radiation_monochromator mirror
_diffrn_radiation_probe x-ray
_diffrn_radiation_type CuK\a
_diffrn_radiation_wavelength 1.54184
_diffrn_reflns_av_R_equivalents 0.0446
_diffrn_reflns_av_unetI/netI 0.0387
_diffrn_reflns_Laue_measured_fraction_full 1.000
_diffrn_reflns_Laue_measured_fraction_max 0.997
_diffrn_reflns_limit_h_max 17
_diffrn_reflns_limit_h_min -16
_diffrn_reflns_limit_k_max 15
_diffrn_reflns_limit_k_min -17
_diffrn_reflns_limit_l_max 28
_diffrn_reflns_limit_l_min -28
_diffrn_reflns_number 66896
_diffrn_reflns_point_group_measured_fraction_full 0.920
_diffrn_reflns_point_group_measured_fraction_max 0.910
_diffrn_reflns_theta_full 67.684
_diffrn_reflns_theta_max 73.074
_diffrn_reflns_theta_min 3.133
_diffrn_source 'micro-focus sealed X-ray tube'
_diffrn_source_type 'SuperNova (Cu) X-ray Source'
_exptl_absorpt_coefficient_mu 11.633
_exptl_absorpt_correction_T_max 1.00000
_exptl_absorpt_correction_T_min 0.64233
_exptl_absorpt_correction_type multi-scan
_exptl_absorpt_process_details
;
CrysAlisPro 1.171.39.46 (Rigaku Oxford Diffraction, 2018)
Empirical absorption correction using spherical harmonics,
 implemented in SCALE3 ABSPACK scaling algorithm.
;
_exptl_crystal_colour colourless
_exptl_crystal_colour_primary colourless
_exptl_crystal_density_diffrn 1.700
_exptl_crystal_description plate
_exptl_crystal_F_000 2399
_exptl_crystal_size_max 0.11
_exptl_crystal_size_mid 0.085
_exptl_crystal_size_min 0.031
_refine_diff_density_max 3.787
_refine_diff_density_min -1.506
_refine_diff_density_rms 0.180
_refine_ls_abs_structure_details
;
 Refined as an inversion twin.
;
_refine_ls_abs_structure_Flack 0.419(13)
_refine_ls_extinction_method none
_refine_ls_goodness_of_fit_ref 1.013
_refine_ls_hydrogen_treatment mixed
_refine_ls_matrix_type full
_refine_ls_number_parameters 1020
_refine_ls_number_reflns 17026
_refine_ls_number_restraints 219
_refine_ls_restrained_S_all 1.008
_refine_ls_R_factor_all 0.0648
_refine_ls_R_factor_gt 0.0626
_refine_ls_shift/su_max 0.001
_refine_ls_shift/su_mean 0.000
_refine_ls_structure_factor_coef Fsqd
_refine_ls_weighting_details 'w=1/[\s^2^(Fo^2^)+(0.1035P)^2^+25.2960P] where P=(Fo^2^+2Fc^2^)/3'
_refine_ls_weighting_scheme calc
_refine_ls_wR_factor_gt 0.1711
_refine_ls_wR_factor_ref 0.1735
_reflns_Friedel_coverage 0.752
_reflns_Friedel_fraction_full 0.834
_reflns_Friedel_fraction_max 0.816
_reflns_number_gt 16197
_reflns_number_total 17026
_reflns_threshold_expression 'I > 2\s(I)'
_cod_data_source_file d1ce01284c2.cif
_cod_data_source_block s19adb23
_cod_depositor_comments 'Adding full bibliography for 7244143--7244152.cif.'
_cod_original_formula_sum 'C51.25 H105.75 Cd6 N7.75 O55.50'
_cod_database_code 7244150
_shelx_shelxl_version_number 2018/3
_chemical_oxdiff_usercomment 'Colourless Shard'
_shelx_space_group_comment
;
The symmetry employed for this shelxl refinement is uniquely defined
by the following loop, which should always be used as a source of
symmetry information in preference to the above space-group names.
They are only intended as comments.
;
_olex2_refinement_description
;
1. Twinned data refinement
 Scales: 0.581(13)
 0.419(13)
2. Fixed Uiso
 At 1.2 times of:
  All C(H) groups, All C(H,H) groups, All N(H) groups
 At 1.5 times of:
  All C(H,H,H) groups, All O(H,H) groups
3. Restrained distances
 H27A-Cd1
 2.8 with sigma of 0.04
 H27B-Cd1
 2.8 with sigma of 0.04
 H26B-Cd1
 2.8 with sigma of 0.04
 H26A-Cd1
 2.8 with sigma of 0.04
 H28B-Cd1
 2.8 with sigma of 0.04
 H28A-Cd1
 2.8 with sigma of 0.04
 H31B-Cd2
 2.8 with sigma of 0.04
 H31A-Cd2
 2.8 with sigma of 0.04
 H32B-Cd2
 2.8 with sigma of 0.04
 H32A-Cd2
 2.8 with sigma of 0.04
 H30B-Cd2
 2.8 with sigma of 0.04
 H30A-Cd2
 2.8 with sigma of 0.04
 H35B-Cd3
 2.8 with sigma of 0.04
 H35A-Cd3
 2.8 with sigma of 0.04
 H34B-Cd3
 2.8 with sigma of 0.04
 H34A-Cd3
 2.8 with sigma of 0.04
 H38B-Cd4
 2.8 with sigma of 0.04
 H37B-Cd4
 2.8 with sigma of 0.04
 H37A-Cd4
 2.8 with sigma of 0.04
 H36A-Cd4
 2.8 with sigma of 0.04
 H36B-Cd4
 2.8 with sigma of 0.04
 H38A-Cd4
 2.8 with sigma of 0.04
 O26-H26B = O26-H26A = O27-H27B = O27-H27A = O28-H28B = O28-H28A = O32-H32A =
 O32-H32B = O31-H31A = O31-H31B = O30-H30A = O30-H30B = O34-H34B = O34-H34A =
 O35-H35B = O35-H35A = O36-H36A = O36-H36B = O38-H38A = O38-H38B = O37-H37A =
 O37-H37B
 0.98 with sigma of 0.005
 H36A-H36B \\sim H37B-H37A \\sim H35B-H35A \\sim H34A-H34B \\sim H38B-H38A
\\sim H30A-H30B \\sim H31A-
 H31B \\sim H32B-H32A \\sim H26B-H26A \\sim H27A-H27B \\sim H28A-H28B
 with sigma of 0.005
4. Uiso/Uaniso restraints and constraints
O29 \\sim N6 \\sim C44 \\sim C45 \\sim C46 \\sim O30: within 2A with sigma of
0.01 and sigma for terminal atoms of 0.005
C42 \\sim O25 \\sim N5 \\sim C41 \\sim C43 \\sim O26: within 2A with sigma of
0.01 and sigma for terminal atoms of 0.005
O33 \\sim N7 \\sim C47 \\sim C48 \\sim C49: within 2A with sigma of 0.05 and
sigma for terminal atoms of 0.01
O40 \\sim N9 \\sim C53 \\sim C54 \\sim C55: within 2A with sigma of 0.01 and
sigma for terminal atoms of 0.005
5. Others
 Fixed Sof: C42(0.7) H42A(0.7) H42B(0.7) H42C(0.7) O25(0.7) O29(0.55) N5(0.7)
 N6(0.55) C41(0.7) H41(0.7) C43(0.7) H43A(0.7) H43B(0.7) H43C(0.7) C44(0.55)
 H44(0.55) C45(0.55) H45A(0.55) H45B(0.55) H45C(0.55) C46(0.55) H46A(0.55)
 H46B(0.55) H46C(0.55) O26(0.3) H26A(0.3) H26B(0.3) O30(0.45) H30A(0.45)
 H30B(0.45) O40(0.6) N9(0.6) C53(0.6) H53(0.6) C54(0.6) H54A(0.6) H54B(0.6)
 H54C(0.6) C55(0.6) H55A(0.6) H55B(0.6) H55C(0.6)
 Fixed Y: Cd1(0.82707)
6.a Ternary CH refined with riding coordinates:
 N1(H1), N2(H2), N3(H3), N4(H4)
6.b Secondary CH2 refined with riding coordinates:
 C2(H2A,H2B), C12(H12A,H12B), C22(H22A,H22B), C32(H32C,H32D)
6.c Aromatic/amide H refined with riding coordinates:
 C4(H4A), C7(H7), C10(H10), C14(H14), C17(H17), C20(H20), C24(H24), C27(H27),
 C30(H30), C34(H34), C37(H37), C40(H40), C47(H47), C41(H41), C44(H44), C53(H53)
6.d Idealised Me refined as rotating group:
 C42(H42A,H42B,H42C), C48(H48A,H48B,H48C), C49(H49A,H49B,H49C), C43(H43A,H43B,
 H43C), C45(H45A,H45B,H45C), C46(H46A,H46B,H46C), C54(H54A,H54B,H54C), C55(H55A,
 H55B,H55C)
;
_olex2_submission_special_instructions 'No special instructions were received'

loop_
_space_group_symop_operation_xyz
'x, y, z'
'-x, y+1/2, -z'

loop_
_atom_site_label
_atom_site_type_symbol
_atom_site_fract_x
_atom_site_fract_y
_atom_site_fract_z
_atom_site_U_iso_or_equiv
_atom_site_adp_type
_atom_site_occupancy
_atom_site_site_symmetry_order
_atom_site_calc_flag
_atom_site_refinement_flags_posn
_atom_site_refinement_flags_adp
_atom_site_refinement_flags_occupancy
_atom_site_disorder_assembly
_atom_site_disorder_group
Cd1 Cd 0.84753(6) 0.827070 0.73210(3) 0.0295(2) Uani 1 1 d D . . . .
Cd2 Cd 0.69232(7) 0.48545(11) 0.76425(4) 0.0401(3) Uani 1 1 d D . . . .
Cd3 Cd 0.33899(6) 0.33658(9) 0.73930(4) 0.0373(3) Uani 1 1 d D . . . .
Cd4 Cd 0.20175(6) -0.01932(9) 0.76619(4) 0.0318(2) Uani 1 1 d D . . . .
Cd5 Cd 0.74483(4) 0.39091(10) 0.49987(2) 0.01482(16) Uani 1 1 d . . . . .
Cd6 Cd 0.24837(4) 0.38914(10) 0.99897(2) 0.01537(16) Uani 1 1 d . . . . .
O1 O 0.9995(6) 0.8816(8) 0.7449(3) 0.033(2) Uani 1 1 d . . . . .
O2 O 1.1405(6) 0.8349(8) 0.7797(5) 0.042(2) Uani 1 1 d . . . . .
O3 O 0.8221(6) 0.4642(6) 0.5731(3) 0.0292(18) Uani 1 1 d . . . . .
O4 O 0.8899(7) 0.5042(8) 0.4920(4) 0.045(3) Uani 1 1 d . . . . .
O5 O 1.1336(7) 0.7612(7) 0.4940(3) 0.034(2) Uani 1 1 d . . . . .
O6 O 1.1865(6) 0.8133(6) 0.5771(3) 0.0268(17) Uani 1 1 d . . . . .
O7 O 0.7467(6) 0.6311(7) 0.7463(4) 0.035(2) Uani 1 1 d . . . . .
O8 O 0.6996(7) 0.7751(7) 0.7174(4) 0.041(2) Uani 1 1 d . . . . .
O9 O 0.3296(6) 0.4484(8) 0.9189(4) 0.040(2) Uani 1 1 d . . . . .
O10 O 0.3728(8) 0.5097(9) 1.0034(4) 0.045(3) Uani 1 1 d . . . . .
O11 O 0.6395(9) 0.7496(11) 1.0094(5) 0.058(4) Uani 1 1 d . . . . .
O12 O 0.6716(6) 0.8144(6) 0.9262(4) 0.0331(19) Uani 1 1 d . . . . .
O13 O 0.4909(6) 0.3896(9) 0.7557(4) 0.039(2) Uani 1 1 d . . . . .
O14 O 0.6356(7) 0.3371(10) 0.7787(5) 0.048(3) Uani 1 1 d . . . . .
O15 O 0.3108(6) -0.0234(7) 0.5816(3) 0.037(2) Uani 1 1 d . . . . .
O16 O 0.3652(7) 0.0251(8) 0.4980(4) 0.037(2) Uani 1 1 d . . . . .
O17 O 0.6136(6) 0.2785(7) 0.4992(3) 0.029(2) Uani 1 1 d . . . . .
O18 O 0.6681(6) 0.3287(8) 0.5833(3) 0.040(2) Uani 1 1 d . . . . .
O19 O 0.2464(6) 0.1329(8) 0.7546(4) 0.034(2) Uani 1 1 d . . . . .
O20 O 0.1985(8) 0.2664(8) 0.7239(4) 0.044(2) Uani 1 1 d . . . . .
O21 O -0.1664(6) -0.0570(7) 0.9198(4) 0.035(2) Uani 1 1 d . . . . .
O22 O -0.1375(9) 0.0093(10) 0.9995(5) 0.055(3) Uani 1 1 d . . . . .
O23 O 0.1242(8) 0.2625(9) 1.0041(4) 0.048(3) Uani 1 1 d . . . . .
O24 O 0.1676(6) 0.3160(7) 0.9220(4) 0.038(2) Uani 1 1 d . . . . .
O27 O 0.8397(9) 0.8020(7) 0.8314(4) 0.046(3) Uani 1 1 d D . . . .
H27A H 0.794(6) 0.751(6) 0.837(3) 0.068 Uiso 1 1 d DR . . . .
H27B H 0.9047(19) 0.792(9) 0.846(3) 0.068 Uiso 1 1 d DR . . . .
O28 O 0.8540(7) 0.8719(8) 0.6377(4) 0.043(2) Uani 1 1 d D . . . .
H28A H 0.912(4) 0.907(8) 0.629(3) 0.065 Uiso 1 1 d DR . . . .
H28B H 0.794(3) 0.898(9) 0.623(3) 0.065 Uiso 1 1 d DR . . . .
O31 O 0.8348(10) 0.4241(17) 0.7511(7) 0.112(8) Uani 1 1 d D . . . .
H31A H 0.857(7) 0.423(16) 0.7112(15) 0.168 Uiso 1 1 d DR . . . .
H31B H 0.882(5) 0.436(14) 0.782(4) 0.168 Uiso 1 1 d DR . . . .
O32 O 0.6576(9) 0.4737(10) 0.6681(5) 0.058(3) Uani 1 1 d D . . . .
H32A H 0.655(11) 0.4090(19) 0.654(3) 0.087 Uiso 1 1 d DR . . . .
H32B H 0.692(8) 0.519(6) 0.644(2) 0.087 Uiso 1 1 d DR . . . .
O33 O 0.3451(10) 0.3814(12) 0.6456(5) 0.071(4) Uani 1 1 d . U . . .
O34 O 0.2653(9) 0.4627(8) 0.7550(6) 0.057(3) Uani 1 1 d D . . . .
H34A H 0.227(10) 0.470(6) 0.790(4) 0.086 Uiso 1 1 d DR . . . .
H34B H 0.266(11) 0.515(5) 0.728(4) 0.086 Uiso 1 1 d DR . . . .
O35 O 0.3357(8) 0.3051(9) 0.8377(4) 0.047(3) Uani 1 1 d D . . . .
H35A H 0.287(6) 0.260(6) 0.849(3) 0.071 Uiso 1 1 d DR . . . .
H35B H 0.343(9) 0.362(3) 0.861(2) 0.071 Uiso 1 1 d DR . . . .
O36 O 0.1702(8) -0.0190(10) 0.6665(5) 0.053(3) Uani 1 1 d D . . . .
H36A H 0.197(8) -0.078(5) 0.652(3) 0.080 Uiso 1 1 d DR . . . .
H36B H 0.102(2) -0.008(9) 0.660(3) 0.080 Uiso 1 1 d DR . . . .
O37 O 0.3403(8) -0.0885(11) 0.7432(6) 0.071(4) Uani 1 1 d D . . . .
H37A H 0.332(5) -0.146(5) 0.721(5) 0.107 Uiso 1 1 d DR . . . .
H37B H 0.386(5) -0.089(9) 0.776(3) 0.107 Uiso 1 1 d DR . . . .
O38 O 0.2534(9) -0.0153(8) 0.8611(4) 0.053(3) Uani 1 1 d D . . . .
H38A H 0.220(7) 0.036(6) 0.880(3) 0.079 Uiso 1 1 d DR . . . .
H38B H 0.3229(11) -0.013(10) 0.862(3) 0.079 Uiso 1 1 d DR . . . .
N1 N 0.9515(7) 0.6945(7) 0.7237(4) 0.0206(19) Uani 1 1 d . . . . .
H1 H 0.919327 0.640273 0.740273 0.025 Uiso 1 1 calc R . . . .
N2 N 0.5610(9) 0.5837(9) 0.7751(5) 0.037(3) Uani 1 1 d . . . . .
H2 H 0.505581 0.551669 0.758432 0.044 Uiso 1 1 calc R . . . .
N3 N 0.4427(7) 0.2034(7) 0.7319(4) 0.026(2) Uani 1 1 d . . . . .
H3 H 0.410351 0.149325 0.748571 0.032 Uiso 1 1 calc R . . . .
N4 N 0.0637(8) 0.0759(9) 0.7738(5) 0.036(3) Uani 1 1 d . . . . .
H4 H 0.010611 0.041036 0.756489 0.043 Uiso 1 1 calc R . . . .
N7 N 0.3310(13) 0.4889(14) 0.5720(9) 0.084(4) Uani 1 1 d . U . . .
C1 C 1.0589(11) 0.8178(13) 0.7642(6) 0.048(4) Uani 1 1 d . . . . .
C2 C 1.0329(12) 0.7152(10) 0.7600(5) 0.036(3) Uani 1 1 d . . . . .
H2A H 1.086978 0.681223 0.745495 0.044 Uiso 1 1 calc R . . . .
H2B H 1.020816 0.692191 0.798616 0.044 Uiso 1 1 calc R . . . .
C3 C 0.9746(8) 0.6716(9) 0.6639(5) 0.026(2) Uani 1 1 d . . . . .
C4 C 0.9197(8) 0.6026(9) 0.6346(4) 0.023(2) Uani 1 1 d . . . . .
H4A H 0.871699 0.570688 0.653295 0.028 Uiso 1 1 calc R . . . .
C5 C 0.9398(8) 0.5841(8) 0.5771(5) 0.026(2) Uani 1 1 d . . . . .
C6 C 0.8804(8) 0.5126(8) 0.5454(5) 0.024(2) Uani 1 1 d . . . . .
C7 C 1.0088(7) 0.6383(7) 0.5482(4) 0.0183(19) Uani 1 1 d . . . . .
H7 H 1.019094 0.629378 0.508991 0.022 Uiso 1 1 calc R . . . .
C8 C 1.0581(7) 0.7010(8) 0.5773(4) 0.023(2) Uani 1 1 d . . . . .
C9 C 1.1285(8) 0.7645(7) 0.5468(5) 0.020(2) Uani 1 1 d . . . . .
C10 C 1.0434(8) 0.7217(7) 0.6346(4) 0.022(2) Uani 1 1 d . . . . .
H10 H 1.078695 0.767954 0.653186 0.026 Uiso 1 1 calc R . . . .
C11 C 0.6854(10) 0.6924(10) 0.7353(5) 0.033(3) Uani 1 1 d . . . . .
C12 C 0.5803(10) 0.6662(10) 0.7389(6) 0.040(3) Uani 1 1 d . . . . .
H12A H 0.545851 0.719192 0.754094 0.048 Uiso 1 1 calc R . . . .
H12B H 0.556036 0.654284 0.700143 0.048 Uiso 1 1 calc R . . . .
C13 C 0.5427(9) 0.6007(9) 0.8335(5) 0.030(3) Uani 1 1 d . . . . .
C14 C 0.4722(9) 0.5477(10) 0.8610(5) 0.033(3) Uani 1 1 d . . . . .
H14 H 0.436039 0.505201 0.839758 0.039 Uiso 1 1 calc R . . . .
C15 C 0.4564(8) 0.5589(8) 0.9202(4) 0.023(2) Uani 1 1 d . . . . .
C16 C 0.3809(9) 0.5034(8) 0.9488(5) 0.029(2) Uani 1 1 d . . . . .
C17 C 0.5105(8) 0.6290(10) 0.9510(5) 0.031(3) Uani 1 1 d . . . . .
H17 H 0.499036 0.640069 0.989827 0.037 Uiso 1 1 calc R . . . .
C18 C 0.5777(8) 0.6786(9) 0.9237(5) 0.026(2) Uani 1 1 d . . . . .
C19 C 0.6336(8) 0.7524(10) 0.9531(5) 0.030(3) Uani 1 1 d . . . . .
C20 C 0.5937(9) 0.6616(10) 0.8652(6) 0.034(3) Uani 1 1 d . . . . .
H20 H 0.642237 0.694137 0.847420 0.041 Uiso 1 1 calc R . . . .
C21 C 0.5499(9) 0.3284(15) 0.7683(6) 0.047(4) Uani 1 1 d . . . . .
C22 C 0.5261(9) 0.2218(10) 0.7663(6) 0.034(3) Uani 1 1 d . . . . .
H22A H 0.579282 0.188031 0.750362 0.041 Uiso 1 1 calc R . . . .
H22B H 0.516584 0.199191 0.805256 0.041 Uiso 1 1 calc R . . . .
C23 C 0.4578(9) 0.1841(11) 0.6707(4) 0.034(3) Uani 1 1 d . . . . .
C24 C 0.4053(8) 0.1180(9) 0.6437(4) 0.025(2) Uani 1 1 d . . . . .
H24 H 0.363283 0.081368 0.664380 0.030 Uiso 1 1 calc R . . . .
C25 C 0.4152(7) 0.1052(9) 0.5831(4) 0.024(2) Uani 1 1 d . . . . .
C26 C 0.3622(8) 0.0312(8) 0.5523(5) 0.026(2) Uani 1 1 d . . . . .
C27 C 0.4797(9) 0.1573(10) 0.5546(5) 0.032(3) Uani 1 1 d . . . . .
H27 H 0.485374 0.150646 0.514851 0.038 Uiso 1 1 calc R . . . .
C28 C 0.5382(8) 0.2215(12) 0.5844(5) 0.036(3) Uani 1 1 d . . . . .
C29 C 0.6097(8) 0.2814(9) 0.5536(5) 0.028(2) Uani 1 1 d . . . . .
C30 C 0.5262(8) 0.2348(9) 0.6444(5) 0.027(2) Uani 1 1 d . . . . .
H30 H 0.563930 0.276738 0.665169 0.033 Uiso 1 1 calc R . . . .
C31 C 0.1879(9) 0.1884(9) 0.7386(5) 0.029(3) Uani 1 1 d . . . . .
C32 C 0.0809(10) 0.1553(12) 0.7374(6) 0.045(4) Uani 1 1 d . . . . .
H32C H 0.041185 0.206704 0.749698 0.054 Uiso 1 1 calc R . . . .
H32D H 0.062616 0.139639 0.698058 0.054 Uiso 1 1 calc R . . . .
C33 C 0.0413(7) 0.0929(8) 0.8328(4) 0.020(2) Uani 1 1 d . . . . .
C34 C -0.0232(9) 0.0371(11) 0.8598(5) 0.034(3) Uani 1 1 d . . . . .
H34 H -0.052042 -0.012536 0.840435 0.041 Uiso 1 1 calc R . . . .
C35 C -0.0452(9) 0.0573(9) 0.9190(5) 0.027(2) Uani 1 1 d . . . . .
C36 C -0.1197(8) 0.0001(10) 0.9476(5) 0.031(3) Uani 1 1 d . . . . .
C37 C 0.0028(9) 0.1276(9) 0.9481(5) 0.030(3) Uani 1 1 d . . . . .
H37 H -0.008957 0.138211 0.986952 0.036 Uiso 1 1 calc R . . . .
C38 C 0.0692(10) 0.1829(9) 0.9194(6) 0.033(3) Uani 1 1 d . . . . .
C39 C 0.1250(8) 0.2586(10) 0.9518(5) 0.031(3) Uani 1 1 d . . . . .
C40 C 0.0876(8) 0.1662(8) 0.8624(6) 0.032(3) Uani 1 1 d . . . . .
H40 H 0.130903 0.203417 0.843111 0.038 Uiso 1 1 calc R . . . .
C42 C 0.750(2) 1.150(2) 0.8443(13) 0.072(5) Uani 0.7 1 d . U P A 1
H42A H 0.711554 1.204946 0.839231 0.109 Uiso 0.7 1 calc GR . P A 1
H42B H 0.805444 1.164869 0.866603 0.109 Uiso 0.7 1 calc GR . P A 1
H42C H 0.713737 1.103031 0.864079 0.109 Uiso 0.7 1 calc GR . P A 1
C47 C 0.3046(16) 0.4531(15) 0.6284(10) 0.076(6) Uani 1 1 d . U . . .
H47 H 0.259199 0.482843 0.650497 0.092 Uiso 1 1 calc R . . . .
C48 C 0.3912(19) 0.4288(19) 0.5320(12) 0.099(6) Uani 1 1 d . U . . .
H48A H 0.451258 0.415965 0.550411 0.149 Uiso 1 1 calc GR . . . .
H48B H 0.401099 0.461736 0.496536 0.149 Uiso 1 1 calc GR . . . .
H48C H 0.358867 0.371056 0.524079 0.149 Uiso 1 1 calc GR . . . .
C49 C 0.2757(17) 0.5611(18) 0.5457(12) 0.091(6) Uani 1 1 d . U . . .
H49A H 0.291709 0.619990 0.563130 0.136 Uiso 1 1 calc GR . . . .
H49B H 0.209624 0.548372 0.551129 0.136 Uiso 1 1 calc GR . . . .
H49C H 0.288515 0.563418 0.505165 0.136 Uiso 1 1 calc GR . . . .
O25 O 0.8057(15) 0.975(2) 0.7480(16) 0.055(4) Uani 0.7 1 d . U P A 1
O29 O 0.739(3) 0.496(2) 0.8611(15) 0.049(5) Uani 0.55 1 d . U P B 1
N5 N 0.7747(17) 1.1171(17) 0.7925(11) 0.070(4) Uani 0.7 1 d . U P A 1
N6 N 0.8321(17) 0.4642(17) 0.9396(10) 0.049(4) Uani 0.55 1 d . U P B 1
C41 C 0.7711(19) 1.0177(17) 0.7918(12) 0.060(4) Uani 0.7 1 d . U P A 1
H41 H 0.744458 0.984697 0.822085 0.072 Uiso 0.7 1 calc R . P A 1
C43 C 0.813(2) 1.181(2) 0.7401(13) 0.071(5) Uani 0.7 1 d . U P A 1
H43A H 0.852103 1.143822 0.715446 0.106 Uiso 0.7 1 calc GR . P A 1
H43B H 0.850101 1.231940 0.755638 0.106 Uiso 0.7 1 calc GR . P A 1
H43C H 0.760454 1.205509 0.718218 0.106 Uiso 0.7 1 calc GR . P A 1
C44 C 0.814(2) 0.448(2) 0.8802(12) 0.054(4) Uani 0.55 1 d . U P B 1
H44 H 0.849850 0.408041 0.857276 0.065 Uiso 0.55 1 calc R . P B 1
C45 C 0.776(2) 0.511(2) 0.9762(13) 0.052(4) Uani 0.55 1 d . U P B 1
H45A H 0.778660 0.481107 1.013325 0.078 Uiso 0.55 1 calc GR . P B 1
H45B H 0.712174 0.510439 0.961537 0.078 Uiso 0.55 1 calc GR . P B 1
H45C H 0.797968 0.574161 0.979770 0.078 Uiso 0.55 1 calc GR . P B 1
C46 C 0.912(2) 0.415(2) 0.9626(12) 0.052(4) Uani 0.55 1 d . U P B 1
H46A H 0.969192 0.445771 0.951173 0.077 Uiso 0.55 1 calc GR . P B 1
H46B H 0.911673 0.352098 0.948137 0.077 Uiso 0.55 1 calc GR . P B 1
H46C H 0.908980 0.413954 1.003955 0.077 Uiso 0.55 1 calc GR . P B 1
O26 O 0.780(4) 0.968(6) 0.749(4) 0.056(5) Uani 0.3 1 d D U P A 2
H26A H 0.802(11) 1.017(5) 0.724(8) 0.085 Uiso 0.3 1 d DR . P C 2
H26B H 0.711(5) 0.963(6) 0.756(11) 0.085 Uiso 0.3 1 d DR . P D 2
O30 O 0.726(3) 0.470(3) 0.8575(19) 0.052(5) Uani 0.45 1 d D U P B 2
H30A H 0.750(13) 0.526(6) 0.877(3) 0.079 Uiso 0.45 1 d DR . P E 2
H30B H 0.683(9) 0.429(10) 0.879(3) 0.079 Uiso 0.45 1 d DR . P F 2
O40 O 0.6189(14) 0.3414(15) 1.0887(8) 0.060(4) Uani 0.6 1 d . U P . .
N9 N 0.6195(16) 0.3073(18) 0.9868(10) 0.054(4) Uani 0.6 1 d . U P . .
C53 C 0.581(2) 0.347(2) 1.0380(12) 0.058(4) Uani 0.6 1 d . U P . .
H53 H 0.524643 0.379568 1.034296 0.070 Uiso 0.6 1 calc R . P . .
C54 C 0.701(2) 0.244(2) 1.0011(13) 0.060(4) Uani 0.6 1 d . U P . .
H54A H 0.702986 0.193921 0.973360 0.090 Uiso 0.6 1 calc GR . P . .
H54B H 0.693192 0.218191 1.038994 0.090 Uiso 0.6 1 calc GR . P . .
H54C H 0.759166 0.278554 0.999953 0.090 Uiso 0.6 1 calc GR . P . .
C55 C 0.5742(19) 0.319(2) 0.9343(10) 0.052(4) Uani 0.6 1 d . U P . .
H55A H 0.569541 0.259702 0.914971 0.078 Uiso 0.6 1 calc GR . P . .
H55B H 0.609709 0.361638 0.911128 0.078 Uiso 0.6 1 calc GR . P . .
H55C H 0.511819 0.343522 0.940171 0.078 Uiso 0.6 1 calc GR . P . .

loop_
_atom_site_aniso_label
_atom_site_aniso_U_11
_atom_site_aniso_U_22
_atom_site_aniso_U_33
_atom_site_aniso_U_23
_atom_site_aniso_U_13
_atom_site_aniso_U_12
Cd1 0.0319(4) 0.0308(5) 0.0260(4) -0.0108(3) 0.0053(3) -0.0041(3)
Cd2 0.0442(5) 0.0397(6) 0.0364(5) -0.0042(4) 0.0049(4) -0.0128(5)
Cd3 0.0338(4) 0.0455(7) 0.0329(4) 0.0007(5) 0.0047(3) -0.0086(4)
Cd4 0.0398(5) 0.0277(4) 0.0280(4) -0.0001(3) 0.0075(3) -0.0001(4)
Cd5 0.0174(3) 0.0135(3) 0.0136(3) -0.0001(2) 0.0033(2) -0.0059(3)
Cd6 0.0181(3) 0.0139(3) 0.0142(3) -0.0007(2) 0.0039(2) -0.0007(2)
O1 0.041(5) 0.028(5) 0.030(4) -0.010(3) -0.005(3) 0.010(4)
O2 0.028(4) 0.038(6) 0.059(6) -0.004(5) -0.013(4) -0.002(4)
O3 0.037(4) 0.027(5) 0.023(4) -0.006(3) -0.004(3) -0.016(4)
O4 0.047(6) 0.050(7) 0.039(5) -0.026(5) 0.004(4) -0.020(5)
O5 0.058(6) 0.031(5) 0.014(4) 0.003(3) 0.003(4) -0.007(4)
O6 0.038(4) 0.014(4) 0.029(4) 0.005(3) 0.000(3) -0.018(3)
O7 0.029(4) 0.027(5) 0.048(5) 0.009(4) -0.003(4) -0.007(4)
O8 0.047(5) 0.028(5) 0.048(6) 0.005(4) 0.008(4) -0.016(4)
O9 0.030(4) 0.065(7) 0.025(4) 0.005(4) 0.006(3) -0.027(4)
O10 0.049(6) 0.057(7) 0.028(5) -0.003(4) 0.014(4) -0.029(5)
O11 0.065(7) 0.080(9) 0.029(5) -0.017(5) 0.014(5) -0.036(7)
O12 0.044(5) 0.021(4) 0.034(4) 0.003(3) -0.003(4) -0.020(4)
O13 0.037(4) 0.038(5) 0.042(5) 0.001(4) 0.003(4) -0.005(5)
O14 0.027(4) 0.068(8) 0.049(5) 0.022(6) -0.012(4) -0.010(5)
O15 0.047(5) 0.045(6) 0.020(4) -0.007(4) 0.006(3) -0.031(4)
O16 0.037(5) 0.050(6) 0.024(4) 0.008(4) -0.001(4) -0.011(4)
O17 0.025(4) 0.049(6) 0.011(3) 0.000(3) 0.002(3) -0.022(4)
O18 0.043(5) 0.061(7) 0.016(3) 0.007(4) 0.004(3) -0.035(5)
O19 0.018(4) 0.052(6) 0.033(4) -0.003(4) -0.006(3) -0.005(4)
O20 0.054(6) 0.040(6) 0.038(5) 0.005(4) 0.007(4) -0.011(5)
O21 0.033(4) 0.044(5) 0.030(4) 0.003(4) 0.019(3) -0.023(4)
O22 0.064(7) 0.069(9) 0.032(5) -0.008(5) 0.018(5) -0.032(6)
O23 0.054(6) 0.068(8) 0.023(4) -0.017(4) 0.005(4) -0.047(6)
O24 0.032(4) 0.044(6) 0.038(5) -0.010(4) -0.003(3) -0.022(4)
O27 0.085(8) 0.030(5) 0.021(4) -0.002(4) 0.001(4) 0.002(5)
O28 0.047(5) 0.043(6) 0.039(5) 0.011(4) -0.004(4) -0.009(4)
O31 0.065(8) 0.21(2) 0.061(9) -0.018(12) 0.026(7) 0.054(12)
O32 0.072(7) 0.055(7) 0.047(6) -0.023(5) 0.021(5) -0.017(6)
O33 0.080(8) 0.091(10) 0.041(6) 0.034(7) 0.014(6) 0.021(8)
O34 0.065(7) 0.041(7) 0.066(7) 0.014(5) 0.010(6) -0.007(5)
O35 0.056(6) 0.059(7) 0.026(4) 0.002(4) 0.015(4) -0.001(5)
O36 0.053(6) 0.066(8) 0.041(5) -0.019(6) 0.003(4) -0.010(6)
O37 0.035(5) 0.098(12) 0.081(9) -0.043(8) -0.003(5) 0.016(6)
O38 0.093(8) 0.030(5) 0.036(5) -0.001(4) -0.023(5) 0.001(6)
N1 0.025(4) 0.018(5) 0.019(4) 0.001(3) 0.007(3) 0.002(4)
N2 0.042(6) 0.044(7) 0.024(5) -0.005(5) 0.008(4) -0.027(5)
N3 0.038(5) 0.024(5) 0.017(4) -0.001(4) 0.011(4) -0.009(4)
N4 0.038(6) 0.038(7) 0.032(6) -0.017(5) 0.005(5) -0.020(5)
N7 0.080(9) 0.068(9) 0.105(11) 0.022(9) 0.010(8) 0.021(8)
C1 0.043(7) 0.065(11) 0.036(7) -0.020(7) 0.013(6) -0.020(8)
C2 0.066(9) 0.024(7) 0.019(5) 0.002(5) -0.003(6) -0.001(6)
C3 0.020(5) 0.037(7) 0.023(5) -0.008(5) 0.012(4) -0.002(5)
C4 0.026(5) 0.035(6) 0.008(4) -0.009(4) 0.007(4) -0.004(4)
C5 0.034(6) 0.022(6) 0.023(5) -0.001(4) 0.000(4) -0.011(5)
C6 0.026(5) 0.019(5) 0.025(5) -0.006(4) -0.009(4) -0.002(4)
C7 0.017(4) 0.014(5) 0.024(5) 0.000(4) 0.003(4) 0.002(4)
C8 0.022(5) 0.031(6) 0.014(4) -0.004(4) 0.000(4) 0.013(4)
C9 0.028(5) 0.009(5) 0.024(5) -0.003(4) 0.001(4) -0.001(4)
C10 0.036(6) 0.012(5) 0.018(5) -0.005(4) 0.002(4) -0.013(4)
C11 0.042(7) 0.044(8) 0.013(5) -0.011(5) -0.001(4) -0.005(6)
C12 0.047(8) 0.035(7) 0.037(7) -0.003(6) 0.021(6) -0.028(6)
C13 0.044(7) 0.022(6) 0.023(5) -0.005(4) 0.013(5) -0.012(5)
C14 0.030(6) 0.034(7) 0.034(6) -0.010(5) 0.013(5) -0.019(5)
C15 0.025(5) 0.022(6) 0.020(5) -0.002(4) 0.000(4) -0.018(4)
C16 0.042(6) 0.017(6) 0.028(6) 0.001(4) 0.006(5) -0.004(5)
C17 0.026(5) 0.041(7) 0.026(6) 0.005(5) 0.003(4) -0.009(5)
C18 0.025(5) 0.028(6) 0.024(5) -0.004(4) 0.004(4) 0.004(5)
C19 0.023(5) 0.036(7) 0.033(6) 0.006(5) 0.004(5) -0.001(5)
C20 0.036(6) 0.030(7) 0.037(7) 0.011(5) 0.011(5) -0.004(5)
C21 0.025(6) 0.086(13) 0.030(6) -0.001(7) 0.009(5) -0.007(7)
C22 0.030(6) 0.039(8) 0.032(6) 0.007(5) 0.012(5) -0.013(6)
C23 0.036(6) 0.058(9) 0.008(5) 0.006(5) 0.004(4) -0.013(6)
C24 0.031(5) 0.039(7) 0.005(4) -0.003(4) 0.006(4) -0.021(5)
C25 0.021(5) 0.034(6) 0.016(5) -0.002(4) 0.005(4) -0.003(4)
C26 0.022(5) 0.018(6) 0.038(6) -0.007(5) -0.002(4) 0.001(4)
C27 0.039(6) 0.036(7) 0.020(5) 0.007(5) -0.006(5) -0.007(5)
C28 0.023(5) 0.067(10) 0.018(5) -0.013(6) 0.001(4) -0.002(6)
C29 0.019(5) 0.030(6) 0.035(6) 0.003(5) 0.002(4) -0.004(4)
C30 0.032(6) 0.022(6) 0.027(6) -0.004(4) -0.003(4) -0.010(5)
C31 0.043(7) 0.028(7) 0.016(5) 0.004(4) 0.006(4) -0.003(5)
C32 0.042(7) 0.055(10) 0.038(8) -0.011(7) -0.002(6) 0.002(7)
C33 0.023(5) 0.019(5) 0.017(5) -0.012(4) 0.003(4) -0.003(4)
C34 0.033(6) 0.054(9) 0.016(5) -0.004(5) 0.006(4) 0.015(6)
C35 0.031(6) 0.023(6) 0.026(5) -0.007(4) 0.010(5) -0.019(5)
C36 0.021(5) 0.041(8) 0.031(6) -0.001(5) 0.001(4) -0.014(5)
C37 0.043(7) 0.028(6) 0.020(5) -0.004(4) 0.017(5) -0.025(5)
C38 0.045(7) 0.023(6) 0.032(6) 0.000(5) 0.007(5) -0.022(5)
C39 0.025(5) 0.038(7) 0.030(6) -0.006(5) 0.003(5) -0.013(5)
C40 0.022(5) 0.017(6) 0.056(8) 0.013(5) 0.021(5) -0.002(4)
C42 0.074(10) 0.059(10) 0.085(10) -0.002(8) 0.005(9) 0.029(8)
C47 0.083(13) 0.047(11) 0.100(15) -0.004(10) -0.018(12) -0.009(10)
C48 0.097(12) 0.083(12) 0.118(14) 0.024(11) 0.010(11) 0.030(10)
C49 0.082(11) 0.075(12) 0.115(13) 0.012(11) -0.002(10) 0.023(10)
O25 0.065(10) 0.030(7) 0.069(7) -0.015(6) 0.005(10) 0.023(9)
O29 0.062(10) 0.049(13) 0.036(7) 0.005(9) -0.016(7) -0.020(9)
N5 0.071(8) 0.055(8) 0.085(9) -0.002(7) 0.003(7) 0.030(7)
N6 0.054(8) 0.047(9) 0.046(7) 0.002(6) -0.025(6) 0.006(7)
C41 0.067(9) 0.038(7) 0.076(8) -0.010(6) 0.002(9) 0.025(8)
C43 0.068(9) 0.058(10) 0.087(10) -0.003(8) 0.007(9) 0.030(8)
C44 0.064(9) 0.055(11) 0.043(7) 0.004(8) -0.014(7) -0.014(9)
C45 0.057(9) 0.049(10) 0.050(9) -0.001(8) -0.019(8) 0.004(8)
C46 0.057(9) 0.048(10) 0.049(9) 0.004(7) -0.034(7) 0.009(8)
O26 0.065(11) 0.033(8) 0.071(8) -0.013(6) 0.004(10) 0.025(9)
O30 0.064(9) 0.054(12) 0.039(7) 0.005(9) -0.014(7) -0.016(9)
O40 0.068(9) 0.053(9) 0.061(8) 0.004(7) -0.014(7) -0.014(8)
N9 0.056(8) 0.055(8) 0.050(7) 0.009(6) -0.017(6) -0.021(7)
C53 0.063(9) 0.054(9) 0.057(8) 0.008(8) -0.013(7) -0.014(8)
C54 0.064(9) 0.060(10) 0.057(9) 0.006(8) -0.012(8) -0.017(8)
C55 0.055(9) 0.057(10) 0.044(8) 0.009(8) -0.019(7) -0.018(8)

loop_
_atom_type_symbol
_atom_type_description
_atom_type_scat_dispersion_real
_atom_type_scat_dispersion_imag
_atom_type_scat_source
C C 0.0181 0.0091 'International Tables Vol C Tables 4.2.6.8 and 6.1.1.4'
H H 0.0000 0.0000 'International Tables Vol C Tables 4.2.6.8 and 6.1.1.4'
Cd Cd 0.1185 4.6533 'International Tables Vol C Tables 4.2.6.8 and 6.1.1.4'
N N 0.0311 0.0180 'International Tables Vol C Tables 4.2.6.8 and 6.1.1.4'
O O 0.0492 0.0322 'International Tables Vol C Tables 4.2.6.8 and 6.1.1.4'

loop_
_geom_angle_atom_site_label_1
_geom_angle_atom_site_label_2
_geom_angle_atom_site_label_3
_geom_angle
_geom_angle_site_symmetry_1
_geom_angle_site_symmetry_3
_geom_angle_publ_flag
O1 Cd1 O27 89.1(4) . . ?
O1 Cd1 N1 73.1(3) . . ?
O8 Cd1 O1 178.6(4) . . ?
O8 Cd1 O27 92.3(4) . . ?
O8 Cd1 O28 90.0(4) . . ?
O8 Cd1 N1 107.1(4) . . ?
O8 Cd1 O26 85.8(18) . . ?
O27 Cd1 N1 89.8(3) . . ?
O28 Cd1 O1 88.6(3) . . ?
O28 Cd1 O27 172.5(4) . . ?
O28 Cd1 N1 96.3(4) . . ?
O25 Cd1 O1 84.6(7) . . ?
O25 Cd1 O8 95.2(7) . . ?
O25 Cd1 O27 88.0(10) . . ?
O25 Cd1 O28 84.6(10) . . ?
O25 Cd1 N1 157.6(7) . . ?
O26 Cd1 O1 94.1(18) . . ?
O26 Cd1 O27 86(2) . . ?
O26 Cd1 O28 87(2) . . ?
O26 Cd1 N1 166.7(19) . . ?
O7 Cd2 O14 177.8(4) . . ?
O7 Cd2 O32 87.5(4) . . ?
O7 Cd2 N2 74.8(4) . . ?
O7 Cd2 O29 91.5(7) . . ?
O14 Cd2 N2 105.1(4) . . ?
O14 Cd2 O29 90.8(7) . . ?
O31 Cd2 O7 91.6(7) . . ?
O31 Cd2 O14 88.5(7) . . ?
O31 Cd2 O32 91.0(5) . . ?
O31 Cd2 N2 166.4(7) . . ?
O31 Cd2 O29 85.3(11) . . ?
O32 Cd2 O14 90.2(4) . . ?
O32 Cd2 N2 89.5(4) . . ?
O32 Cd2 O29 176.1(10) . . ?
O29 Cd2 N2 93.8(11) . . ?
O30 Cd2 O7 101.7(9) . . ?
O30 Cd2 O14 80.5(9) . . ?
O30 Cd2 O31 85.1(14) . . ?
O30 Cd2 O32 170.0(11) . . ?
O30 Cd2 N2 96.5(13) . . ?
O13 Cd3 O35 86.3(4) . . ?
O13 Cd3 N3 73.0(4) . . ?
O20 Cd3 O13 172.7(4) . . ?
O20 Cd3 O33 91.2(5) . . ?
O20 Cd3 O35 92.1(4) . . ?
O20 Cd3 N3 99.8(4) . . ?
O33 Cd3 O13 90.8(5) . . ?
O33 Cd3 O35 174.7(6) . . ?
O33 Cd3 N3 97.0(4) . . ?
O34 Cd3 O13 98.6(5) . . ?
O34 Cd3 O20 88.5(5) . . ?
O34 Cd3 O33 87.2(5) . . ?
O34 Cd3 O35 88.8(4) . . ?
O34 Cd3 N3 170.6(4) . . ?
O35 Cd3 N3 86.5(4) . . ?
O2 Cd4 O19 173.6(3) 1_445 . ?
O2 Cd4 O36 94.0(4) 1_445 . ?
O2 Cd4 O38 90.4(4) 1_445 . ?
O2 Cd4 N4 101.6(4) 1_445 . ?
O19 Cd4 O36 86.0(4) . . ?
O19 Cd4 O38 90.3(4) . . ?
O19 Cd4 N4 72.0(3) . . ?
O36 Cd4 N4 86.0(4) . . ?
O37 Cd4 O2 87.9(5) . 1_445 ?
O37 Cd4 O19 98.5(5) . . ?
O37 Cd4 O36 85.4(5) . . ?
O37 Cd4 O38 88.5(5) . . ?
O37 Cd4 N4 167.6(5) . . ?
O38 Cd4 O36 172.4(4) . . ?
O38 Cd4 N4 99.3(4) . . ?
O3 Cd5 O4 52.9(3) . . ?
O3 Cd5 O5 88.9(3) . 2_746 ?
O3 Cd5 O6 126.5(3) . 2_746 ?
O3 Cd5 O15 120.4(4) . 2_656 ?
O3 Cd5 O16 85.4(3) . 2_656 ?
O3 Cd5 O17 131.6(3) . . ?
O3 Cd5 O18 77.7(3) . . ?
O5 Cd5 O4 85.9(4) 2_746 . ?
O6 Cd5 O4 84.6(3) 2_746 . ?
O6 Cd5 O5 53.2(3) 2_746 2_746 ?
O6 Cd5 O15 76.9(3) 2_746 2_656 ?
O6 Cd5 O16 131.0(3) 2_746 2_656 ?
O6 Cd5 O17 90.3(3) 2_746 . ?
O6 Cd5 O18 129.7(4) 2_746 . ?
O15 Cd5 O4 82.8(4) 2_656 . ?
O15 Cd5 O5 129.7(3) 2_656 2_746 ?
O15 Cd5 O16 54.2(3) 2_656 2_656 ?
O15 Cd5 O17 95.4(3) 2_656 . ?
O15 Cd5 O18 133.1(3) 2_656 . ?
O16 Cd5 O4 90.7(4) 2_656 . ?
O16 Cd5 O5 174.3(3) 2_656 2_746 ?
O17 Cd5 O4 174.9(3) . . ?
O17 Cd5 O5 91.7(4) . 2_746 ?
O17 Cd5 O16 92.0(3) . 2_656 ?
O18 Cd5 O4 130.4(3) . . ?
O18 Cd5 O5 89.8(3) . 2_746 ?
O18 Cd5 O16 88.9(4) . 2_656 ?
O18 Cd5 O17 54.0(3) . . ?
O9 Cd6 O10 54.9(3) . . ?
O9 Cd6 O11 84.9(4) . 2_647 ?
O9 Cd6 O23 130.0(3) . . ?
O9 Cd6 C16 27.3(3) . . ?
O9 Cd6 C36 119.0(4) . 2_557 ?
O10 Cd6 O11 96.2(4) . 2_647 ?
O10 Cd6 O23 174.7(4) . . ?
O10 Cd6 C16 27.6(3) . . ?
O10 Cd6 C36 93.0(4) . 2_557 ?
O11 Cd6 C16 90.3(4) 2_647 . ?
O11 Cd6 C36 155.2(4) 2_647 2_557 ?
O12 Cd6 O9 121.2(3) 2_647 . ?
O12 Cd6 O10 87.3(4) 2_647 . ?
O12 Cd6 O11 53.2(3) 2_647 2_647 ?
O12 Cd6 O21 78.0(3) 2_647 2_557 ?
O12 Cd6 O22 130.6(3) 2_647 2_557 ?
O12 Cd6 O23 87.9(4) 2_647 . ?
O12 Cd6 O24 126.0(4) 2_647 . ?
O12 Cd6 C16 105.3(4) 2_647 . ?
O12 Cd6 C36 104.5(3) 2_647 2_557 ?
O21 Cd6 O9 139.8(4) 2_557 . ?
O21 Cd6 O10 95.5(4) 2_557 . ?
O21 Cd6 O11 129.0(3) 2_557 2_647 ?
O21 Cd6 O23 81.2(4) 2_557 . ?
O21 Cd6 C16 119.2(4) 2_557 . ?
O21 Cd6 C36 26.7(3) 2_557 2_557 ?
O22 Cd6 O9 94.7(4) 2_557 . ?
O22 Cd6 O10 87.7(6) 2_557 . ?
O22 Cd6 O11 174.8(5) 2_557 2_647 ?
O22 Cd6 O21 53.6(3) 2_557 2_557 ?
O22 Cd6 O23 93.6(5) 2_557 . ?
O22 Cd6 O24 91.3(4) 2_557 . ?
O22 Cd6 C16 91.7(4) 2_557 . ?
O22 Cd6 C36 26.9(4) 2_557 2_557 ?
O23 Cd6 O11 82.8(6) . 2_647 ?
O23 Cd6 C16 157.3(3) . . ?
O23 Cd6 C36 85.9(4) . 2_557 ?
O24 Cd6 O9 78.4(3) . . ?
O24 Cd6 O10 132.9(3) . . ?
O24 Cd6 O11 83.5(4) . 2_647 ?
O24 Cd6 O21 121.0(3) . 2_557 ?
O24 Cd6 O23 52.2(3) . . ?
O24 Cd6 C16 105.6(3) . . ?
O24 Cd6 C36 106.6(4) . 2_557 ?
C36 Cd6 C16 107.9(4) 2_557 . ?
C1 O1 Cd1 113.4(9) . . ?
C1 O2 Cd4 119.9(12) . 1_665 ?
C6 O3 Cd5 100.6(6) . . ?
C6 O4 Cd5 84.0(7) . . ?
C9 O5 Cd5 88.1(7) . 2_756 ?
C9 O6 Cd5 96.4(6) . 2_756 ?
C11 O7 Cd2 116.5(8) . . ?
C11 O8 Cd1 114.3(9) . . ?
C16 O9 Cd6 94.2(7) . . ?
C16 O10 Cd6 89.1(8) . . ?
C19 O11 Cd6 86.0(8) . 2_657 ?
C19 O12 Cd6 99.7(8) . 2_657 ?
C21 O13 Cd3 115.3(11) . . ?
C21 O14 Cd2 114.0(13) . . ?
C26 O15 Cd5 94.3(7) . 2_646 ?
C26 O16 Cd5 90.1(7) . 2_646 ?
C29 O17 Cd5 91.0(7) . . ?
C29 O18 Cd5 93.4(7) . . ?
C31 O19 Cd4 118.5(8) . . ?
C31 O20 Cd3 119.6(10) . . ?
C36 O21 Cd6 93.6(7) . 2_547 ?
C36 O22 Cd6 94.8(9) . 2_547 ?
C39 O23 Cd6 88.1(8) . . ?
C39 O24 Cd6 96.1(8) . . ?
C47 O33 Cd3 121.2(15) . . ?
C2 N1 Cd1 105.7(8) . . ?
C2 N1 C3 114.3(10) . . ?
C3 N1 Cd1 113.4(7) . . ?
C12 N2 Cd2 105.4(8) . . ?
C13 N2 Cd2 111.4(10) . . ?
C13 N2 C12 116.7(11) . . ?
C22 N3 Cd3 108.0(8) . . ?
C22 N3 C23 116.2(10) . . ?
C23 N3 Cd3 108.4(8) . . ?
C32 N4 Cd4 105.2(8) . . ?
C33 N4 Cd4 111.2(8) . . ?
C33 N4 C32 118.0(11) . . ?
C47 N7 C48 119.9(19) . . ?
C49 N7 C47 119(2) . . ?
C49 N7 C48 117(2) . . ?
O1 C1 C2 120.0(13) . . ?
O2 C1 O1 123.5(16) . . ?
O2 C1 C2 115.9(17) . . ?
N1 C2 C1 115.2(12) . . ?
C4 C3 N1 118.7(9) . . ?
C10 C3 N1 120.9(10) . . ?
C10 C3 C4 120.1(10) . . ?
C5 C4 C3 118.2(10) . . ?
C4 C5 C6 118.4(10) . . ?
C4 C5 C7 120.0(10) . . ?
C7 C5 C6 121.4(10) . . ?
O3 C6 C5 119.2(10) . . ?
O4 C6 O3 122.1(10) . . ?
O4 C6 C5 118.7(11) . . ?
C8 C7 C5 119.4(10) . . ?
C7 C8 C9 120.7(9) . . ?
C7 C8 C10 123.7(11) . . ?
C10 C8 C9 115.3(10) . . ?
O5 C9 O6 121.5(10) . . ?
O5 C9 C8 119.2(10) . . ?
O6 C9 C8 119.1(9) . . ?
C8 C10 C3 118.5(10) . . ?
O7 C11 O8 127.3(13) . . ?
O7 C11 C12 118.8(13) . . ?
O8 C11 C12 113.8(13) . . ?
N2 C12 C11 114.5(13) . . ?
N2 C13 C14 119.0(11) . . ?
C20 C13 N2 122.4(11) . . ?
C20 C13 C14 118.5(11) . . ?
C15 C14 C13 120.3(11) . . ?
C14 C15 C16 120.0(10) . . ?
C14 C15 C17 118.2(10) . . ?
C17 C15 C16 121.7(10) . . ?
O9 C16 Cd6 58.5(6) . . ?
O9 C16 O10 121.8(11) . . ?
O9 C16 C15 119.4(10) . . ?
O10 C16 Cd6 63.3(7) . . ?
O10 C16 C15 118.7(11) . . ?
C15 C16 Cd6 175.7(9) . . ?
C18 C17 C15 120.3(11) . . ?
C17 C18 C19 122.3(11) . . ?
C17 C18 C20 119.2(12) . . ?
C20 C18 C19 118.5(11) . . ?
O11 C19 C18 117.6(11) . . ?
O12 C19 O11 120.8(13) . . ?
O12 C19 C18 121.6(11) . . ?
C13 C20 C18 123.3(11) . . ?
O13 C21 C22 122.6(13) . . ?
O14 C21 O13 128.8(19) . . ?
O14 C21 C22 108.2(16) . . ?
N3 C22 C21 111.7(12) . . ?
C24 C23 N3 119.6(10) . . ?
C24 C23 C30 123.7(10) . . ?
C30 C23 N3 116.7(11) . . ?
C23 C24 C25 119.0(10) . . ?
C24 C25 C26 120.9(10) . . ?
C27 C25 C24 119.0(11) . . ?
C27 C25 C26 119.9(10) . . ?
O15 C26 C25 118.1(10) . . ?
O16 C26 O15 121.3(11) . . ?
O16 C26 C25 120.5(11) . . ?
C25 C27 C28 120.8(11) . . ?
C27 C28 C29 121.9(10) . . ?
C27 C28 C30 119.4(12) . . ?
C30 C28 C29 118.5(11) . . ?
O17 C29 C28 119.5(10) . . ?
O18 C29 O17 121.5(10) . . ?
O18 C29 C28 118.9(10) . . ?
C23 C30 C28 117.7(11) . . ?
O19 C31 C32 117.3(12) . . ?
O20 C31 O19 128.8(14) . . ?
O20 C31 C32 113.9(13) . . ?
N4 C32 C31 113.5(12) . . ?
C34 C33 N4 119.8(10) . . ?
C34 C33 C40 121.3(10) . . ?
C40 C33 N4 118.9(10) . . ?
C33 C34 C35 118.2(12) . . ?
C34 C35 C36 118.4(11) . . ?
C37 C35 C34 119.9(11) . . ?
C37 C35 C36 121.6(10) . . ?
O21 C36 Cd6 59.7(6) . 2_547 ?
O21 C36 O22 117.8(11) . . ?
O21 C36 C35 120.4(11) . . ?
O22 C36 Cd6 58.3(7) . 2_547 ?
O22 C36 C35 121.8(11) . . ?
C35 C36 Cd6 177.0(10) . 2_547 ?
C35 C37 C38 120.3(10) . . ?
C37 C38 C39 120.6(11) . . ?
C40 C38 C37 119.8(11) . . ?
C40 C38 C39 119.5(11) . . ?
O23 C39 O24 122.7(12) . . ?
O23 C39 C38 120.7(11) . . ?
O24 C39 C38 116.5(11) . . ?
C38 C40 C33 120.3(10) . . ?
O33 C47 N7 117(2) . . ?
C41 O25 Cd1 134(2) . . ?
C44 O29 Cd2 119(3) . . ?
C42 N5 C41 110(3) . . ?
C42 N5 C43 125(2) . . ?
C41 N5 C43 125(2) . . ?
C44 N6 C46 114(3) . . ?
C45 N6 C44 127(2) . . ?
C45 N6 C46 119(2) . . ?
O25 C41 N5 118(3) . . ?
O29 C44 N6 111(3) . . ?
C53 N9 C54 111(2) . . ?
C55 N9 C53 121(3) . . ?
C55 N9 C54 128(3) . . ?
O40 C53 N9 126(3) . . ?

loop_
_geom_bond_atom_site_label_1
_geom_bond_atom_site_label_2
_geom_bond_distance
_geom_bond_site_symmetry_2
_geom_bond_publ_flag
Cd1 O1 2.296(9) . ?
Cd1 O8 2.236(10) . ?
Cd1 O27 2.333(9) . ?
Cd1 O28 2.283(10) . ?
Cd1 N1 2.408(9) . ?
Cd1 O25 2.22(3) . ?
Cd1 O26 2.26(8) . ?
Cd2 O7 2.261(9) . ?
Cd2 O14 2.295(13) . ?
Cd2 O31 2.219(14) . ?
Cd2 O32 2.279(12) . ?
Cd2 N2 2.343(14) . ?
Cd2 O29 2.33(3) . ?
Cd2 O30 2.22(5) . ?
Cd3 O13 2.299(9) . ?
Cd3 O20 2.246(11) . ?
Cd3 O33 2.267(11) . ?
Cd3 O34 2.116(12) . ?
Cd3 O35 2.324(9) . ?
Cd3 N3 2.410(11) . ?
Cd4 O2 2.281(11) 1_445 ?
Cd4 O19 2.285(11) . ?
Cd4 O36 2.344(11) . ?
Cd4 O37 2.262(11) . ?
Cd4 O38 2.306(9) . ?
Cd4 N4 2.386(13) . ?
Cd5 O3 2.260(7) . ?
Cd5 O4 2.619(10) . ?
Cd5 O5 2.529(10) 2_746 ?
Cd5 O6 2.325(7) 2_746 ?
Cd5 O15 2.374(8) 2_656 ?
Cd5 O16 2.469(10) 2_656 ?
Cd5 O17 2.452(8) . ?
Cd5 O18 2.402(7) . ?
Cd6 O9 2.355(8) . ?
Cd6 O10 2.462(10) . ?
Cd6 O11 2.557(12) 2_647 ?
Cd6 O12 2.314(8) 2_647 ?
Cd6 O21 2.355(7) 2_557 ?
Cd6 O22 2.325(12) 2_557 ?
Cd6 O23 2.525(10) . ?
Cd6 O24 2.346(8) . ?
Cd6 C16 2.755(12) . ?
Cd6 C36 2.723(12) 2_557 ?
O1 C1 1.31(2) . ?
O2 C1 1.225(18) . ?
O3 C6 1.259(15) . ?
O4 C6 1.252(15) . ?
O5 C9 1.226(14) . ?
O6 C9 1.277(13) . ?
O7 C11 1.255(17) . ?
O8 C11 1.270(18) . ?
O9 C16 1.269(15) . ?
O10 C16 1.275(15) . ?
O11 C19 1.307(16) . ?
O12 C19 1.214(16) . ?
O13 C21 1.24(2) . ?
O14 C21 1.234(16) . ?
O15 C26 1.271(15) . ?
O16 C26 1.262(15) . ?
O17 C29 1.264(15) . ?
O18 C29 1.261(15) . ?
O19 C31 1.201(16) . ?
O20 C31 1.176(17) . ?
O21 C36 1.227(15) . ?
O22 C36 1.238(16) . ?
O23 C39 1.213(16) . ?
O24 C39 1.236(16) . ?
O33 C47 1.24(3) . ?
N1 C2 1.443(17) . ?
N1 C3 1.464(13) . ?
N2 C12 1.476(17) . ?
N2 C13 1.402(15) . ?
N3 C22 1.435(17) . ?
N3 C23 1.463(13) . ?
N4 C32 1.44(2) . ?
N4 C33 1.429(14) . ?
N7 C47 1.46(3) . ?
N7 C48 1.53(3) . ?
N7 C49 1.43(3) . ?
C1 C2 1.52(2) . ?
C3 C4 1.420(16) . ?
C3 C10 1.394(15) . ?
C4 C5 1.391(14) . ?
C5 C6 1.506(15) . ?
C5 C7 1.421(15) . ?
C7 C8 1.315(16) . ?
C8 C9 1.529(15) . ?
C8 C10 1.378(14) . ?
C11 C12 1.533(18) . ?
C13 C14 1.411(16) . ?
C13 C20 1.341(19) . ?
C14 C15 1.402(16) . ?
C15 C16 1.493(15) . ?
C15 C17 1.442(16) . ?
C17 C18 1.349(17) . ?
C18 C19 1.477(18) . ?
C18 C20 1.399(17) . ?
C21 C22 1.56(2) . ?
C23 C24 1.348(17) . ?
C23 C30 1.359(17) . ?
C24 C25 1.426(13) . ?
C25 C26 1.474(16) . ?
C25 C27 1.357(17) . ?
C27 C28 1.407(18) . ?
C28 C29 1.512(17) . ?
C28 C30 1.416(16) . ?
C31 C32 1.582(19) . ?
C33 C34 1.369(18) . ?
C33 C40 1.407(17) . ?
C34 C35 1.440(15) . ?
C35 C36 1.496(15) . ?
C35 C37 1.381(16) . ?
C37 C38 1.403(15) . ?
C38 C39 1.529(17) . ?
C38 C40 1.371(19) . ?
C42 N5 1.34(4) . ?
O25 C41 1.29(4) . ?
O29 C44 1.34(5) . ?
N5 C41 1.42(3) . ?
N5 C43 1.62(4) . ?
N6 C44 1.42(3) . ?
N6 C45 1.34(4) . ?
N6 C46 1.42(3) . ?
O40 C53 1.28(3) . ?
N9 C53 1.43(4) . ?
N9 C54 1.50(4) . ?
N9 C55 1.37(3) . ?

loop_
_geom_hbond_atom_site_label_D
_geom_hbond_atom_site_label_H
_geom_hbond_atom_site_label_A
_geom_hbond_distance_DH
_geom_hbond_distance_HA
_geom_hbond_distance_DA
_geom_hbond_angle_DHA
_geom_hbond_site_symmetry_A
_geom_hbond_publ_flag
O32 H32A O18 0.979(7) 2.02(5) 2.862(15) 143(6) . yes
O35 H35B O9 0.979(7) 1.84(3) 2.784(16) 162(8) . yes
O36 H36A O15 0.981(7) 2.44(12) 2.817(14) 102(8) . yes

loop_
_twin_individual_id
_twin_individual_mass_fraction_refined
1 0.581(13)
2 0.419(13)
